data_7235395
loop_
_publ_author_name
'Mirzaei, Masoud'
'Eshtiagh-Hosseini, Hossein'
'Bauz\'a, Antonio'
'Zarghami, Sara'
'Ballester, Pablo'
'Mague, Joel T.'
'Frontera, Antonio'

_publ_section_title
;
 On the importance of non covalent interactions in the structure of
 coordination Cu(ii) and Co(ii) complexes of pyrazine- and
 pyridine-dicarboxylic acid derivatives: experimental and theoretical
 views
;
_journal_issue 27
_journal_name_full CrystEngComm
_journal_page_first 6149
_journal_paper_doi 10.1039/C4CE00003J
_journal_volume 16
_journal_year 2014
_chemical_formula_moiety 'C12 H12 Cu N4 O6, H2 O'
_chemical_formula_sum 'C12 H14 Cu N4 O7'
_chemical_formula_weight 389.81
_space_group_crystal_system monoclinic
_space_group_IT_number 14
_space_group_name_Hall '-P 2ybc'
_space_group_name_H-M_alt 'P 1 21/c 1'
_atom_sites_solution_hydrogens geom
_atom_sites_solution_primary direct
_atom_sites_solution_secondary difmap
_cell_angle_alpha 90
_cell_angle_beta 94.123(3)
_cell_angle_gamma 90
_cell_formula_units_Z 4
_cell_length_a 11.986(2)
_cell_length_b 7.6602(14)
_cell_length_c 15.750(3)
_cell_measurement_reflns_used 9847
_cell_measurement_temperature 150.(2)
_cell_measurement_theta_max 29.1152
_cell_measurement_theta_min 2.9585
_cell_volume 1442.3(5)
_computing_cell_refinement '<i>SAINT</i> (Bruker AXS, 2012a)'
_computing_data_collection '<i>APEX2</i> (Bruker AXS, 2012)'
_computing_data_reduction '<i>SAINT</i> (Bruker AXS, 2012a)'
_computing_molecular_graphics '<i>DIAMOND</i> (Brandenburg & Putz, 2012)'
_computing_publication_material '<i>SHELXTL</i> (Bruker AXS, 2008)'
_computing_structure_refinement 'SHELXL-97 (Sheldrick, 2008)'
_computing_structure_solution 'SHELXS-97 (Sheldrick, 2008)'
_diffrn_ambient_temperature 150.(2)
_diffrn_detector_area_resol_mean 8.3660
_diffrn_measured_fraction_theta_full 0.980
_diffrn_measured_fraction_theta_max 0.980
_diffrn_measurement_device_type 'Bruker Smart APEX CCD'
_diffrn_measurement_method '\f and \w scans'
_diffrn_radiation_monochromator graphite
_diffrn_radiation_type MoK\a
_diffrn_radiation_wavelength 0.71073
_diffrn_reflns_av_R_equivalents 0.0567
_diffrn_reflns_av_sigmaI/netI 0.0342
_diffrn_reflns_limit_h_max 16
_diffrn_reflns_limit_h_min -16
_diffrn_reflns_limit_k_max 10
_diffrn_reflns_limit_k_min -10
_diffrn_reflns_limit_l_max 21
_diffrn_reflns_limit_l_min -21
_diffrn_reflns_number 25054
_diffrn_reflns_theta_full 29.12
_diffrn_reflns_theta_max 29.12
_diffrn_reflns_theta_min 2.59
_diffrn_source 'fine-focus sealed tube'
_diffrn_source_type 'Bruker Smart APEX'
_exptl_absorpt_coefficient_mu 1.562
_exptl_absorpt_correction_T_max 0.89
_exptl_absorpt_correction_T_min 0.74
_exptl_absorpt_correction_type multi-scan
_exptl_absorpt_process_details '<i>SADABS</i> (Bruker AXS, 2012b)'
_exptl_crystal_colour blue-green
_exptl_crystal_density_diffrn 1.795
_exptl_crystal_density_method 'not measured'
_exptl_crystal_description Slab
_exptl_crystal_F_000 796
_exptl_crystal_size_max 0.160
_exptl_crystal_size_mid 0.120
_exptl_crystal_size_min 0.080
_refine_diff_density_max 0.594
_refine_diff_density_min -0.400
_refine_ls_extinction_method none
_refine_ls_goodness_of_fit_ref 1.047
_refine_ls_hydrogen_treatment constr
_refine_ls_matrix_type full
_refine_ls_number_parameters 218
_refine_ls_number_reflns 3804
_refine_ls_number_restraints 0
_refine_ls_restrained_S_all 1.047
_refine_ls_R_factor_all 0.0352
_refine_ls_R_factor_gt 0.0305
_refine_ls_shift/su_max 0.001
_refine_ls_shift/su_mean 0.000
_refine_ls_structure_factor_coef Fsqd
_refine_ls_weighting_details 'calc w=1/[\s^2^(Fo^2^)+(0.0414P)^2^+1.1686P] where P=(Fo^2^+2Fc^2^)/3'
_refine_ls_weighting_scheme calc
_refine_ls_wR_factor_gt 0.0810
_refine_ls_wR_factor_ref 0.0847
_reflns_number_gt 3430
_reflns_number_total 3804
_reflns_threshold_expression >2\s(I)
_cod_data_source_file c4ce00003j1.cif
_cod_data_source_block JTM390_0m
_cod_database_code 7235395

loop_
_space_group_symop_operation_xyz
'x, y, z'
'-x, y+1/2, -z+1/2'
'-x, -y, -z'
'x, -y-1/2, z-1/2'

loop_
_atom_site_type_symbol
_atom_site_label
_atom_site_fract_x
_atom_site_fract_y
_atom_site_fract_z
_atom_site_U_iso_or_equiv
_atom_site_adp_type
_atom_site_calc_flag
_atom_site_refinement_flags
_atom_site_occupancy
Cu Cu1 0.199257(16) 0.63369(3) 0.050645(12) 0.01203(8) Uani d . 1
O O1 0.28710(10) 0.57170(17) 0.16027(8) 0.0150(2) Uani d . 1
O O2 0.26778(10) 0.55265(17) 0.30058(8) 0.0167(3) Uani d . 1
O O3 0.06282(10) 0.68972(18) -0.03311(8) 0.0164(2) Uani d . 1
O O4 -0.11310(10) 0.79006(19) -0.03661(8) 0.0191(3) Uani d . 1
O O5 -0.15541(10) 0.73563(18) 0.29419(8) 0.0166(3) Uani d . 1
H H5O -0.1334 0.7189 0.3454 0.02 Uiso d R 1
O O6 0.26634(12) 0.90419(18) 0.04234(10) 0.0247(3) Uani d . 1
H H6A 0.2211 0.9879 0.0366 0.03 Uiso d R 1
H H6B 0.3181 0.9181 0.0098 0.03 Uiso d R 1
N N1 0.08579(11) 0.67153(19) 0.12745(9) 0.0115(3) Uani d . 1
N N2 0.29499(11) 0.53038(19) -0.03303(9) 0.0125(3) Uani d . 1
N N3 0.41804(12) 0.31658(19) -0.08545(9) 0.0147(3) Uani d . 1
N N4 0.39393(14) 0.3347(2) 0.05692(10) 0.0194(3) Uani d . 1
H H4A 0.4428 0.2437 0.0621 0.023 Uiso d R 1
H H4B 0.3631 0.3899 0.1007 0.023 Uiso d R 1
C C1 0.23202(13) 0.5832(2) 0.22699(11) 0.0127(3) Uani d . 1
C C2 0.11161(14) 0.6420(2) 0.20994(11) 0.0120(3) Uani d . 1
C C3 0.03400(14) 0.6616(2) 0.26983(10) 0.0130(3) Uani d . 1
H H3 0.0534 0.6407 0.3285 0.016 Uiso calc R 1
C C4 -0.07454(13) 0.7135(2) 0.24116(10) 0.0126(3) Uani d . 1
C C5 -0.10048(13) 0.7439(2) 0.15361(10) 0.0130(3) Uani d . 1
H H5 -0.1733 0.7799 0.1331 0.016 Uiso calc R 1
C C6 -0.01717(13) 0.7199(2) 0.09843(10) 0.0120(3) Uani d . 1
C C7 -0.02487(14) 0.7359(2) 0.00190(11) 0.0136(3) Uani d . 1
C C8 0.27744(14) 0.5920(2) -0.11296(11) 0.0150(3) Uani d . 1
H H8 0.2275 0.6873 -0.123 0.018 Uiso calc R 1
C C9 0.32849(15) 0.5232(2) -0.18045(11) 0.0167(3) Uani d . 1
H H9 0.317 0.5712 -0.236 0.02 Uiso calc R 1
C C10 0.39818(14) 0.3792(2) -0.16383(11) 0.0141(3) Uani d . 1
C C11 0.45285(16) 0.2871(3) -0.23370(12) 0.0211(4) Uani d . 1
H H11A 0.5323 0.2691 -0.2167 0.032 Uiso calc R 1
H H11B 0.4455 0.3581 -0.2856 0.032 Uiso calc R 1
H H11C 0.4165 0.1739 -0.2446 0.032 Uiso calc R 1
C C12 0.36849(14) 0.3959(2) -0.02121(11) 0.0131(3) Uani d . 1
O O7 0.43462(10) 0.94204(17) 0.92642(8) 0.0174(3) Uani d . 1
H H7A 0.4455 1.0503 0.9281 0.021 Uiso d R 1
H H7B 0.3914 0.9332 0.8823 0.021 Uiso d R 1

loop_
_atom_site_aniso_label
_atom_site_aniso_U_11
_atom_site_aniso_U_22
_atom_site_aniso_U_33
_atom_site_aniso_U_12
_atom_site_aniso_U_13
_atom_site_aniso_U_23
Cu1 0.01176(11) 0.01668(12) 0.00780(12) 0.00255(7) 0.00171(8) 0.00035(7)
O1 0.0128(5) 0.0216(6) 0.0105(6) 0.0022(5) 0.0007(4) -0.0005(5)
O2 0.0162(6) 0.0223(6) 0.0109(6) 0.0023(5) -0.0038(4) -0.0017(5)
O3 0.0149(6) 0.0258(7) 0.0086(6) 0.0042(5) 0.0018(4) 0.0017(5)
O4 0.0156(6) 0.0318(7) 0.0095(6) 0.0066(5) -0.0011(4) 0.0016(5)
O5 0.0149(5) 0.0278(7) 0.0073(5) 0.0037(5) 0.0023(4) 0.0004(5)
O6 0.0244(7) 0.0177(6) 0.0332(8) 0.0012(5) 0.0109(6) 0.0015(6)
N1 0.0121(6) 0.0151(6) 0.0072(6) 0.0017(5) 0.0001(5) -0.0004(5)
N2 0.0143(6) 0.0139(7) 0.0094(6) 0.0020(5) 0.0027(5) 0.0011(5)
N3 0.0151(6) 0.0149(7) 0.0142(7) 0.0011(5) 0.0027(5) -0.0022(5)
N4 0.0255(8) 0.0212(7) 0.0115(7) 0.0111(6) 0.0008(6) 0.0005(6)
C1 0.0125(7) 0.0132(7) 0.0122(8) 0.0008(6) -0.0008(6) -0.0015(6)
C2 0.0127(7) 0.0145(7) 0.0085(7) 0.0006(5) -0.0011(6) -0.0007(6)
C3 0.0151(7) 0.0164(7) 0.0074(7) 0.0003(6) 0.0001(6) -0.0009(6)
C4 0.0137(7) 0.0151(8) 0.0093(7) -0.0005(6) 0.0022(6) -0.0015(6)
C5 0.0125(7) 0.0165(8) 0.0098(7) 0.0012(6) -0.0008(6) -0.0003(6)
C6 0.0136(7) 0.0145(7) 0.0077(7) 0.0006(6) -0.0001(6) -0.0001(6)
C7 0.0152(7) 0.0170(8) 0.0086(7) 0.0013(6) 0.0005(6) 0.0003(6)
C8 0.0168(8) 0.0146(7) 0.0140(8) 0.0014(6) 0.0031(6) 0.0035(6)
C9 0.0205(8) 0.0191(8) 0.0111(8) -0.0004(6) 0.0045(6) 0.0023(6)
C10 0.0139(7) 0.0151(8) 0.0139(8) -0.0048(6) 0.0046(6) -0.0020(6)
C11 0.0228(9) 0.0239(9) 0.0176(9) -0.0024(7) 0.0085(7) -0.0059(7)
C12 0.0133(7) 0.0136(7) 0.0124(8) -0.0006(6) 0.0017(6) -0.0008(6)
O7 0.0188(6) 0.0163(6) 0.0159(6) 0.0012(5) -0.0058(5) -0.0011(5)

loop_
_atom_type_symbol
_atom_type_description
_atom_type_scat_dispersion_real
_atom_type_scat_dispersion_imag
_atom_type_scat_source
C C 0.0033 0.0016 'International Tables Vol C Tables 4.2.6.8 and 6.1.1.4'
H H 0.0000 0.0000 'International Tables Vol C Tables 4.2.6.8 and 6.1.1.4'
N N 0.0061 0.0033 'International Tables Vol C Tables 4.2.6.8 and 6.1.1.4'
O O 0.0106 0.0060 'International Tables Vol C Tables 4.2.6.8 and 6.1.1.4'
Cu Cu 0.3201 1.2651 'International Tables Vol C Tables 4.2.6.8 and 6.1.1.4'

loop_
_geom_angle_atom_site_label_1
_geom_angle_atom_site_label_2
_geom_angle_atom_site_label_3
_geom_angle
N1 Cu1 N2 163.75(6)
N1 Cu1 O1 81.06(5)
N2 Cu1 O1 100.64(6)
N1 Cu1 O3 78.81(5)
N2 Cu1 O3 97.36(5)
O1 Cu1 O3 159.31(5)
N1 Cu1 O6 99.94(6)
N2 Cu1 O6 95.97(6)
O1 Cu1 O6 95.79(6)
O3 Cu1 O6 92.38(6)
C1 O1 Cu1 114.70(10)
C7 O3 Cu1 114.89(11)
C4 O5 H5O 112.9
Cu1 O6 H6A 118.9
Cu1 O6 H6B 116.0
H6A O6 H6B 109.7
C2 N1 C6 121.60(14)
C2 N1 Cu1 117.80(11)
C6 N1 Cu1 120.55(11)
C8 N2 C12 116.71(14)
C8 N2 Cu1 115.11(11)
C12 N2 Cu1 127.91(12)
C10 N3 C12 118.24(15)
C12 N4 H4A 117.1
C12 N4 H4B 117.3
H4A N4 H4B 125.5
O2 C1 O1 126.45(15)
O2 C1 C2 119.09(15)
O1 C1 C2 114.46(14)
N1 C2 C3 121.81(15)
N1 C2 C1 111.97(14)
C3 C2 C1 126.22(15)
C2 C3 C4 117.76(15)
C2 C3 H3 121.1
C4 C3 H3 121.1
O5 C4 C3 122.18(15)
O5 C4 C5 118.13(14)
C3 C4 C5 119.69(15)
C6 C5 C4 118.31(15)
C6 C5 H5 120.8
C4 C5 H5 120.8
N1 C6 C5 120.83(15)
N1 C6 C7 110.61(14)
C5 C6 C7 128.53(14)
O4 C7 O3 125.31(16)
O4 C7 C6 119.96(14)
O3 C7 C6 114.73(14)
N2 C8 C9 122.84(16)
N2 C8 H8 118.6
C9 C8 H8 118.6
C8 C9 C10 116.93(16)
C8 C9 H9 121.5
C10 C9 H9 121.5
N3 C10 C9 121.57(15)
N3 C10 C11 116.99(16)
C9 C10 C11 121.44(16)
C10 C11 H11A 109.5
C10 C11 H11B 109.5
H11A C11 H11B 109.5
C10 C11 H11C 109.5
H11A C11 H11C 109.5
H11B C11 H11C 109.5
N4 C12 N3 116.69(15)
N4 C12 N2 119.75(15)
N3 C12 N2 123.55(16)
H7A O7 H7B 101.0

loop_
_geom_bond_atom_site_label_1
_geom_bond_atom_site_label_2
_geom_bond_distance
Cu1 N1 1.9062(14)
Cu1 N2 1.9740(14)
Cu1 O1 2.0134(12)
Cu1 O3 2.0708(12)
Cu1 O6 2.2298(15)
O1 C1 1.284(2)
O2 C1 1.229(2)
O3 C7 1.272(2)
O4 C7 1.252(2)
O5 C4 1.3351(19)
O5 H5O 0.8399
O6 H6A 0.84
O6 H6B 0.8401
N1 C2 1.333(2)
N1 C6 1.337(2)
N2 C8 1.347(2)
N2 C12 1.360(2)
N3 C10 1.330(2)
N3 C12 1.354(2)
N4 C12 1.332(2)
N4 H4A 0.91
N4 H4B 0.9101
C1 C2 1.517(2)
C2 C3 1.380(2)
C3 C4 1.403(2)
C3 H3 0.95
C4 C5 1.411(2)
C5 C6 1.382(2)
C5 H5 0.95
C6 C7 1.521(2)
C8 C9 1.370(2)
C8 H8 0.95
C9 C10 1.397(2)
C9 H9 0.95
C10 C11 1.497(2)
C11 H11A 0.98
C11 H11B 0.98
C11 H11C 0.98
O7 H7A 0.84
O7 H7B 0.84

loop_
_geom_hbond_atom_site_label_D
_geom_hbond_atom_site_label_H
_geom_hbond_atom_site_label_A
_geom_hbond_site_symmetry_A
_geom_hbond_distance_DH
_geom_hbond_distance_HA
_geom_hbond_distance_DA
_geom_hbond_angle_DHA
O7 H7B O2 4_576 0.84 1.89 2.7128(17) 165
O7 H7A N3 1_566 0.84 2.07 2.881(2) 161
N4 H4B O1 . 0.91 1.94 2.808(2) 158
N4 H4A O7 3_666 0.91 2.04 2.951(2) 174
O6 H6B O7 1_554 0.84 1.99 2.8312(19) 176
O6 H6A O4 3_575 0.84 2.14 2.974(2) 173
O5 H5O O4 4_576 0.84 1.86 2.6840(18) 167

loop_
_geom_torsion_atom_site_label_1
_geom_torsion_atom_site_label_2
_geom_torsion_atom_site_label_3
_geom_torsion_atom_site_label_4
_geom_torsion
N1 Cu1 O1 C1 0.44(12)
N2 Cu1 O1 C1 -163.17(12)
O3 Cu1 O1 C1 -13.1(2)
O6 Cu1 O1 C1 99.63(12)
N1 Cu1 O3 C7 5.73(13)
N2 Cu1 O3 C7 169.72(13)
O1 Cu1 O3 C7 19.4(2)
O6 Cu1 O3 C7 -93.94(13)
N2 Cu1 N1 C2 96.8(2)
O1 Cu1 N1 C2 -0.57(12)
O3 Cu1 N1 C2 174.59(13)
O6 Cu1 N1 C2 -94.93(13)
N2 Cu1 N1 C6 -80.8(3)
O1 Cu1 N1 C6 -178.17(14)
O3 Cu1 N1 C6 -3.01(13)
O6 Cu1 N1 C6 87.47(13)
N1 Cu1 N2 C8 104.1(2)
O1 Cu1 N2 C8 -161.27(12)
O3 Cu1 N2 C8 28.98(13)
O6 Cu1 N2 C8 -64.21(13)
N1 Cu1 N2 C12 -69.7(3)
O1 Cu1 N2 C12 24.90(15)
O3 Cu1 N2 C12 -144.85(14)
O6 Cu1 N2 C12 121.96(14)
Cu1 O1 C1 O2 -179.75(14)
Cu1 O1 C1 C2 -0.25(18)
C6 N1 C2 C3 -0.7(3)
Cu1 N1 C2 C3 -178.32(13)
C6 N1 C2 C1 178.15(14)
Cu1 N1 C2 C1 0.58(18)
O2 C1 C2 N1 179.35(15)
O1 C1 C2 N1 -0.2(2)
O2 C1 C2 C3 -1.8(3)
O1 C1 C2 C3 178.65(16)
N1 C2 C3 C4 0.3(3)
C1 C2 C3 C4 -178.45(15)
C2 C3 C4 O5 179.88(15)
C2 C3 C4 C5 -0.2(2)
O5 C4 C5 C6 -179.57(15)
C3 C4 C5 C6 0.5(2)
C2 N1 C6 C5 1.1(3)
Cu1 N1 C6 C5 178.58(12)
C2 N1 C6 C7 -177.19(15)
Cu1 N1 C6 C7 0.31(19)
C4 C5 C6 N1 -0.9(3)
C4 C5 C6 C7 177.00(16)
Cu1 O3 C7 O4 173.35(14)
Cu1 O3 C7 C6 -7.09(19)
N1 C6 C7 O4 -175.74(16)
C5 C6 C7 O4 6.2(3)
N1 C6 C7 O3 4.7(2)
C5 C6 C7 O3 -173.42(17)
C12 N2 C8 C9 1.1(3)
Cu1 N2 C8 C9 -173.47(14)
N2 C8 C9 C10 2.3(3)
C12 N3 C10 C9 0.2(2)
C12 N3 C10 C11 -179.14(15)
C8 C9 C10 N3 -2.9(3)
C8 C9 C10 C11 176.36(16)
C10 N3 C12 N4 -177.19(16)
C10 N3 C12 N2 3.5(2)
C8 N2 C12 N4 176.61(16)
Cu1 N2 C12 N4 -9.6(2)
C8 N2 C12 N3 -4.1(2)
Cu1 N2 C12 N3 169.61(12)
